data_4508142
loop_
_publ_author_name
'Lemmerer, Andreas'
'Adsmond, Daniel A.'
'Esterhuysen, Catharine'
'Bernstein, Joel'

_publ_section_title
;
 Polymorphic Co-crystals from Polymorphic Co-crystal Formers: Competition
 between Carboxylic Acid...Pyridine and Phenol...Pyridine Hydrogen Bonds
;
_journal_issue 9
_journal_name_full 'Crystal Growth &amp; Design'
_journal_page_first 3935
_journal_paper_doi 10.1021/cg4006357
_journal_volume 13
_journal_year 2013
_chemical_absolute_configuration unk
_chemical_formula_moiety 'C7 H12 O4, C6 H6 N2 O'
_chemical_formula_sum 'C13 H18 N2 O5'
_chemical_formula_weight 282.29
_chemical_name_systematic
;
 (nicotinamide).(pimelic acid) Form II
;
_space_group_IT_number 33
_symmetry_cell_setting orthorhombic
_symmetry_space_group_name_Hall 'P 2c -2n'
_symmetry_space_group_name_H-M 'P n a 21'
_atom_sites_solution_hydrogens geom
_atom_sites_solution_primary direct
_atom_sites_solution_secondary difmap
_audit_conform_dict_location ftp://ftp.iucr.org/pub/cif_core.dic
_audit_conform_dict_name cif_core.dic
_audit_conform_dict_version 2.3
_audit_creation_date 2009-03-11T11:15:53-00:00
_audit_creation_method 'WinGX routine CIF_UPDATE'
_cell_angle_alpha 90
_cell_angle_beta 90
_cell_angle_gamma 90
_cell_formula_units_Z 4
_cell_length_a 8.838(3)
_cell_length_b 31.514(8)
_cell_length_c 5.252(2)
_cell_measurement_reflns_used 781
_cell_measurement_temperature 293(2)
_cell_measurement_theta_max 25.18
_cell_measurement_theta_min 2.33
_cell_volume 1462.8(8)
_computing_cell_refinement 'Bruker SAINT+, Bruker (1999)'
_computing_data_collection 'Bruker SMART, Bruker (1998)'
_computing_data_reduction 'Bruker SAINT+'
_computing_molecular_graphics
;
Ortep-3 for Windows (Farrugia, 1997) and DIAMOND (Brandenburg, 1999)
;
_computing_publication_material
;
WinGX publication routines (Farrugia, 1999) and PLATON (Spek, 2009)
;
_computing_structure_refinement 'SHELXL-97 (Sheldrick, 2008)'
_computing_structure_solution 'SHELXS-97 (Sheldrick, 2008)'
_diffrn_ambient_temperature 293(2)
_diffrn_measured_fraction_theta_full 0.996
_diffrn_measured_fraction_theta_max 0.996
_diffrn_measurement_device_type 'Bruker SMART 1K CCD area detector'
_diffrn_measurement_method '\w scans'
_diffrn_radiation_monochromator graphite
_diffrn_radiation_type MoK\a
_diffrn_radiation_wavelength 0.71073
_diffrn_reflns_av_R_equivalents 0.0998
_diffrn_reflns_av_unetI/netI 0.1082
_diffrn_reflns_limit_h_max 10
_diffrn_reflns_limit_h_min -10
_diffrn_reflns_limit_k_max 38
_diffrn_reflns_limit_k_min -22
_diffrn_reflns_limit_l_max 6
_diffrn_reflns_limit_l_min -6
_diffrn_reflns_number 7309
_diffrn_reflns_theta_full 25.49
_diffrn_reflns_theta_max 25.49
_diffrn_reflns_theta_min 2.39
_diffrn_standards_number 0
_exptl_absorpt_coefficient_mu 0.099
_exptl_absorpt_correction_T_max 0.996
_exptl_absorpt_correction_T_min 0.9514
_exptl_absorpt_correction_type multi-scan
_exptl_absorpt_process_details 'SADABS (Sheldrick, 1996)'
_exptl_crystal_colour colourless
_exptl_crystal_density_diffrn 1.282
_exptl_crystal_density_method 'not measured'
_exptl_crystal_description plate
_exptl_crystal_F_000 600
_exptl_crystal_size_max 0.4
_exptl_crystal_size_mid 0.36
_exptl_crystal_size_min 0.04
_refine_diff_density_max 0.467
_refine_diff_density_min -0.403
_refine_diff_density_rms 0.06
_refine_ls_extinction_method none
_refine_ls_goodness_of_fit_ref 1.02
_refine_ls_hydrogen_treatment constr
_refine_ls_matrix_type full
_refine_ls_number_parameters 183
_refine_ls_number_reflns 1525
_refine_ls_number_restraints 97
_refine_ls_restrained_S_all 1.051
_refine_ls_R_factor_all 0.1857
_refine_ls_R_factor_gt 0.0909
_refine_ls_shift/su_max 0
_refine_ls_shift/su_mean 0
_refine_ls_structure_factor_coef Fsqd
_refine_ls_weighting_details 'calc w=1/[\s^2^(Fo^2^)+(0.1530P)^2^+1.2057P] where P=(Fo^2^+2Fc^2^)/3'
_refine_ls_weighting_scheme calc
_refine_ls_wR_factor_gt 0.2345
_refine_ls_wR_factor_ref 0.3072
_reflns_number_gt 725
_reflns_number_total 1525
_reflns_threshold_expression >2sigma(I)
_cod_data_source_file cg4006357_si_002.cif
_cod_data_source_block 6(II)
_cod_depositor_comments
;
The following automatic conversions were performed:

'_symmetry_cell_setting' value 'Orthorhombic' changed to
'orthorhombic' according to
/home/saulius/struct/CIF-dictionaries/cif_core.dic dictionary named
'cif_core.dic' version 2.4.2 from 2011-04-26.

Automatic conversion script
Id: cif_fix_values 1891 2012-01-12 08:04:46Z andrius 
;
_cod_original_cell_volume 1462.7(8)
_cod_original_sg_symbol_H-M Pna2(1)
_cod_database_code 4508142

loop_
_symmetry_equiv_pos_as_xyz
'x, y, z'
'-x, -y, z+1/2'
'x+1/2, -y+1/2, z'
'-x+1/2, y+1/2, z+1/2'

loop_
_atom_site_label
_atom_site_type_symbol
_atom_site_fract_x
_atom_site_fract_y
_atom_site_fract_z
_atom_site_U_iso_or_equiv
_atom_site_adp_type
_atom_site_occupancy
_atom_site_symmetry_multiplicity
_atom_site_calc_flag
_atom_site_refinement_flags
C1 C 0.6090(16) 0.3726(4) 0.151(3) 0.101(4) Uani 1 1 d DU
C2 C 0.6233(18) 0.4045(4) -0.061(3) 0.127(4) Uani 1 1 d DU
H2A H 0.6862 0.3928 -0.1956 0.153 Uiso 1 1 calc R
H2B H 0.5241 0.4103 -0.1322 0.153 Uiso 1 1 calc R
C3 C 0.6880(19) 0.4426(4) 0.029(3) 0.141(5) Uani 1 1 d DU
H3A H 0.7846 0.4362 0.1073 0.169 Uiso 1 1 calc R
H3B H 0.6227 0.4544 0.1593 0.169 Uiso 1 1 calc R
C4 C 0.7124(15) 0.4763(3) -0.180(3) 0.113(4) Uani 1 1 d DU
H4A H 0.7753 0.4646 -0.3141 0.135 Uiso 1 1 calc R
H4B H 0.6157 0.484 -0.2541 0.135 Uiso 1 1 calc R
C5 C 0.7861(15) 0.5148(3) -0.074(3) 0.102(4) Uani 1 1 d DU
H5A H 0.8806 0.5064 0.0052 0.122 Uiso 1 1 calc R
H5B H 0.7216 0.5262 0.0593 0.122 Uiso 1 1 calc R
C6 C 0.8190(13) 0.5499(3) -0.261(2) 0.080(3) Uani 1 1 d DU
H6A H 0.8836 0.5389 -0.3953 0.096 Uiso 1 1 calc R
H6B H 0.7248 0.559 -0.3391 0.096 Uiso 1 1 calc R
C7 C 0.8942(12) 0.5875(3) -0.142(2) 0.075(3) Uani 1 1 d DU
O1 O 0.4996(11) 0.3822(2) 0.316(2) 0.109(3) Uani 1 1 d U
H1 H 0.4729 0.3607 0.3908 0.163 Uiso 1 1 calc R
O2 O 0.6742(9) 0.3396(3) 0.1466(18) 0.098(3) Uani 1 1 d U
O3 O 0.8939(9) 0.6206(2) -0.2904(16) 0.086(2) Uani 1 1 d U
H3 H 0.944 0.6396 -0.2249 0.129 Uiso 1 1 calc R
O4 O 0.9516(14) 0.5883(3) 0.0647(19) 0.135(4) Uani 1 1 d U
C8 C 0.3938(10) 0.2418(3) 0.674(2) 0.057(2) Uani 1 1 d .
C9 C 0.4485(11) 0.2759(3) 0.538(2) 0.066(3) Uani 1 1 d .
H9 H 0.5123 0.2706 0.4009 0.079 Uiso 1 1 calc R
C10 C 0.3226(11) 0.3236(4) 0.795(2) 0.073(3) Uani 1 1 d .
H10 H 0.2984 0.3513 0.8386 0.088 Uiso 1 1 calc R
C11 C 0.2636(11) 0.2914(3) 0.937(2) 0.074(3) Uani 1 1 d .
H11 H 0.1989 0.2975 1.0717 0.089 Uiso 1 1 calc R
C12 C 0.3004(11) 0.2497(3) 0.880(2) 0.069(3) Uani 1 1 d .
H12 H 0.2631 0.2275 0.9786 0.083 Uiso 1 1 calc R
C13 C 0.4407(11) 0.1983(3) 0.592(2) 0.065(3) Uani 1 1 d .
N1 N 0.4042(10) 0.1658(3) 0.7444(18) 0.081(3) Uani 1 1 d .
H1S H 0.4303 0.1404 0.7039 0.121 Uiso 1 1 calc R
H1A H 0.3546 0.1704 0.8827 0.121 Uiso 1 1 calc R
N2 N 0.4138(9) 0.3169(2) 0.5949(17) 0.066(2) Uani 1 1 d .
O5 O 0.5120(8) 0.1930(2) 0.3914(15) 0.078(2) Uani 1 1 d .

loop_
_atom_site_aniso_label
_atom_site_aniso_U_11
_atom_site_aniso_U_22
_atom_site_aniso_U_33
_atom_site_aniso_U_23
_atom_site_aniso_U_13
_atom_site_aniso_U_12
C1 0.122(9) 0.084(5) 0.095(9) 0.022(6) 0.043(7) 0.011(5)
C2 0.175(11) 0.088(6) 0.119(9) 0.029(6) 0.039(8) -0.019(7)
C3 0.179(10) 0.102(7) 0.141(11) 0.022(7) 0.035(10) -0.042(8)
C4 0.133(9) 0.074(6) 0.131(10) 0.012(5) 0.013(9) -0.026(6)
C5 0.137(8) 0.065(5) 0.103(8) 0.018(5) -0.004(8) -0.010(5)
C6 0.101(7) 0.059(4) 0.079(6) 0.008(4) -0.013(6) -0.008(5)
C7 0.091(6) 0.060(4) 0.073(6) 0.011(4) -0.015(6) -0.005(5)
O1 0.141(7) 0.068(5) 0.118(8) 0.025(5) 0.057(6) 0.034(5)
O2 0.107(5) 0.090(5) 0.098(6) 0.013(5) 0.044(5) 0.017(4)
O3 0.115(6) 0.062(4) 0.081(5) 0.015(4) -0.031(5) -0.020(4)
O4 0.227(11) 0.075(5) 0.102(7) 0.020(5) -0.076(7) -0.029(6)
C8 0.054(5) 0.068(6) 0.050(5) -0.007(5) 0.015(5) 0.006(4)
C9 0.066(6) 0.069(6) 0.062(6) 0.007(5) 0.019(5) 0.003(5)
C10 0.082(7) 0.068(6) 0.071(7) -0.014(6) 0.028(7) 0.001(6)
C11 0.077(7) 0.076(6) 0.069(7) -0.004(6) 0.028(7) 0.015(6)
C12 0.068(6) 0.078(7) 0.063(7) 0.002(6) 0.020(6) -0.001(5)
C13 0.062(6) 0.077(6) 0.057(6) 0.002(6) 0.015(6) 0.003(5)
N1 0.111(7) 0.065(5) 0.067(6) 0.012(5) 0.042(5) 0.008(5)
N2 0.074(5) 0.057(5) 0.067(6) -0.003(4) 0.011(5) 0.007(4)
O5 0.096(5) 0.066(4) 0.074(5) 0.007(4) 0.038(5) 0.012(3)

loop_
_atom_type_symbol
_atom_type_description
_atom_type_scat_dispersion_real
_atom_type_scat_dispersion_imag
_atom_type_scat_source
C C 0.0033 0 'International Tables Vol C Tables 4.2.6.8 and 6.1.1.4'
H H 0 0 'International Tables Vol C Tables 4.2.6.8 and 6.1.1.4'
N N 0.0061 0 'International Tables Vol C Tables 4.2.6.8 and 6.1.1.4'
O O 0.0106 0 'International Tables Vol C Tables 4.2.6.8 and 6.1.1.4'

loop_
_exptl_crystal_face_index_h
_exptl_crystal_face_index_k
_exptl_crystal_face_index_l
_exptl_crystal_face_perp_dist
0 -1 0 0.02
0 1 0 0.02
-1 0 0 0.18
1 0 0 0.18
0 0 -1 0.2
0 0 1 0.2

loop_
_geom_angle_atom_site_label_1
_geom_angle_atom_site_label_2
_geom_angle_atom_site_label_3
_geom_angle
O2 C1 O1 124.4(11)
O2 C1 C2 121.8(13)
O1 C1 C2 112.9(11)
C3 C2 C1 110.7(14)
C3 C2 H2A 109.5
C1 C2 H2A 109.5
C3 C2 H2B 109.5
C1 C2 H2B 109.5
H2A C2 H2B 108.1
C2 C3 C4 113.9(14)
C2 C3 H3A 108.8
C4 C3 H3A 108.8
C2 C3 H3B 108.8
C4 C3 H3B 108.8
H3A C3 H3B 107.7
C5 C4 C3 110.9(12)
C5 C4 H4A 109.5
C3 C4 H4A 109.5
C5 C4 H4B 109.5
C3 C4 H4B 109.5
H4A C4 H4B 108
C4 C5 C6 115.9(12)
C4 C5 H5A 108.3
C6 C5 H5A 108.3
C4 C5 H5B 108.3
C6 C5 H5B 108.3
H5A C5 H5B 107.4
C7 C6 C5 113.1(10)
C7 C6 H6A 108.9
C5 C6 H6A 108.9
C7 C6 H6B 108.9
C5 C6 H6B 108.9
H6A C6 H6B 107.8
O4 C7 O3 121.6(10)
O4 C7 C6 125.8(10)
O3 C7 C6 112.7(9)
C1 O1 H1 109.5
C7 O3 H3 109.5
C9 C8 C12 118.3(9)
C9 C8 C13 118.0(8)
C12 C8 C13 123.7(9)
N2 C9 C8 123.3(9)
N2 C9 H9 118.4
C8 C9 H9 118.4
N2 C10 C11 123.0(10)
N2 C10 H10 118.5
C11 C10 H10 118.5
C10 C11 C12 119.9(10)
C10 C11 H11 120.1
C12 C11 H11 120.1
C8 C12 C11 118.5(10)
C8 C12 H12 120.7
C11 C12 H12 120.7
O5 C13 N1 121.7(9)
O5 C13 C8 120.7(9)
N1 C13 C8 117.6(9)
C13 N1 H1A 120
C13 N1 H1S 120
H1A N1 H1S 120
C10 N2 C9 117.0(9)

loop_
_geom_bond_atom_site_label_1
_geom_bond_atom_site_label_2
_geom_bond_distance
C1 O2 1.187(13)
C1 O1 1.331(14)
C1 C2 1.508(14)
C2 C3 1.412(14)
C2 H2A 0.97
C2 H2B 0.97
C3 C4 1.543(14)
C3 H3A 0.97
C3 H3B 0.97
C4 C5 1.485(13)
C4 H4A 0.97
C4 H4B 0.97
C5 C6 1.509(12)
C5 H5A 0.97
C5 H5B 0.97
C6 C7 1.494(12)
C6 H6A 0.97
C6 H6B 0.97
C7 O4 1.200(13)
C7 O3 1.303(12)
O1 H1 0.82
O3 H3 0.82
C8 C9 1.377(13)
C8 C12 1.385(13)
C8 C13 1.494(13)
C9 N2 1.363(12)
C9 H9 0.93
C10 N2 1.341(13)
C10 C11 1.361(15)
C10 H10 0.93
C11 C12 1.388(14)
C11 H11 0.93
C12 H12 0.93
C13 O5 1.240(12)
C13 N1 1.339(13)
N1 H1A 0.86
N1 H1S 0.86

loop_
_geom_hbond_atom_site_label_D
_geom_hbond_atom_site_label_H
_geom_hbond_atom_site_label_A
_geom_hbond_distance_DH
_geom_hbond_distance_HA
_geom_hbond_distance_DA
_geom_hbond_angle_DHA
_geom_hbond_site_symmetry_A
O1 H1 N2 0.82 1.82 2.637(11) 173 .
O3 H3 O5 0.82 1.83 2.607(10) 158 4_654
N1 H1S O4 0.86 2.08 2.912(12) 163 4_645
N1 H1A O2 0.86 2.14 2.936(11) 155 3_456
C11 H11 O5 0.93 2.37 3.299(13) 173 3_456
C12 H12 O2 0.93 2.42 3.335(13) 167 3_456

loop_
_geom_torsion_atom_site_label_1
_geom_torsion_atom_site_label_2
_geom_torsion_atom_site_label_3
_geom_torsion_atom_site_label_4
_geom_torsion
O2 C1 C2 C3 -117.6(17)
O1 C1 C2 C3 72.8(18)
C1 C2 C3 C4 177.7(14)
C2 C3 C4 C5 -177.8(13)
C3 C4 C5 C6 178.8(13)
C4 C5 C6 C7 -179.5(11)
C5 C6 C7 O4 14.2(19)
C5 C6 C7 O3 -166.6(11)
C12 C8 C9 N2 -0.8(14)
C13 C8 C9 N2 -179.9(10)
N2 C10 C11 C12 1.5(18)
C9 C8 C12 C11 1.4(14)
C13 C8 C12 C11 -179.5(11)
C10 C11 C12 C8 -1.8(16)
C9 C8 C13 O5 -8.2(15)
C12 C8 C13 O5 172.8(10)
C9 C8 C13 N1 171.1(10)
C12 C8 C13 N1 -7.9(15)
C11 C10 N2 C9 -0.8(16)
C8 C9 N2 C10 0.5(14)
